data_4028860
loop_
_publ_author_name
'Rajneesh Misra'
'Prabhat Gautam'
'Shaikh M. Mobin'

_publ_section_title
;
 Aryl-Substituted Unsymmetrical Benzothiadiazoles: Synthesis, Structure,
 and Properties
;
_journal_name_full 'Journal of Organic Chemistry'
_journal_page_first 12440
_journal_page_last 12452
_journal_paper_doi 10.1021/jo402111q
_journal_volume 78
_journal_year 2013
_chemical_formula_sum 'C31 H20 Cl3 Fe N3 S'
_chemical_formula_weight 628.76
_chemical_name_systematic
;
 ?
;
_space_group_IT_number 14
_symmetry_cell_setting monoclinic
_symmetry_space_group_name_Hall '-P 2ybc'
_symmetry_space_group_name_H-M 'P 1 21/c 1'
_atom_sites_solution_hydrogens geom
_atom_sites_solution_primary direct
_atom_sites_solution_secondary difmap
_audit_creation_method SHELXL-97
_cell_angle_alpha 90.00
_cell_angle_beta 93.0960(10)
_cell_angle_gamma 90.00
_cell_formula_units_Z 4
_cell_length_a 20.1248(3)
_cell_length_b 8.14360(10)
_cell_length_c 16.4453(3)
_cell_measurement_reflns_used 11424
_cell_measurement_temperature 150(2)
_cell_measurement_theta_max 31.7120
_cell_measurement_theta_min 3.6980
_cell_volume 2691.26(7)
_computing_cell_refinement 'CrysAlis RED, Oxford Diffraction Ltd.,'
_computing_data_collection 'CrysAlis CCD, Oxford Diffraction Ltd.,'
_computing_data_reduction 'CrysAlis RED, Oxford Diffraction Ltd.,'
_computing_molecular_graphics Ortep3
_computing_publication_material Shelx97
_computing_structure_refinement 'SHELXL-97 (Sheldrick, 1997)'
_computing_structure_solution 'SHELXS-97 (Sheldrick, 1997)'
_diffrn_ambient_temperature 150(2)
_diffrn_detector_area_resol_mean 15.9948
_diffrn_measured_fraction_theta_full 0.999
_diffrn_measured_fraction_theta_max 0.999
_diffrn_measurement_device_type 'OXFORD DIFFRACTION SUPER NOVA'
_diffrn_measurement_method \w/q-scan
_diffrn_radiation_monochromator graphite
_diffrn_radiation_source 'Micro-Focus (Mo) x-ray Source'
_diffrn_radiation_type MoK\a
_diffrn_radiation_wavelength 0.71073
_diffrn_reflns_av_R_equivalents 0.0289
_diffrn_reflns_av_sigmaI/netI 0.0222
_diffrn_reflns_limit_h_max 23
_diffrn_reflns_limit_h_min -21
_diffrn_reflns_limit_k_max 9
_diffrn_reflns_limit_k_min -9
_diffrn_reflns_limit_l_max 19
_diffrn_reflns_limit_l_min -19
_diffrn_reflns_number 23046
_diffrn_reflns_theta_full 25.00
_diffrn_reflns_theta_max 25.00
_diffrn_reflns_theta_min 2.95
_exptl_absorpt_coefficient_mu 0.964
_exptl_absorpt_correction_T_max 0.8611
_exptl_absorpt_correction_T_min 0.7877
_exptl_absorpt_correction_type multi-scan
_exptl_absorpt_process_details
;
CrysAlis RED, Oxford Diffraction Ltd.,
Version 1.171.31.7 (release 18-10-2006 CrysAlis171 .NET)
(compiled Oct 18 2006,16:28:17)
empirical absorption correction using spherical harmonics,
 implemented in SCALE3 ABSPACK scaling algorithm.
;
_exptl_crystal_colour orange
_exptl_crystal_density_diffrn 1.552
_exptl_crystal_description block
_exptl_crystal_F_000 1280
_exptl_crystal_size_max 0.26
_exptl_crystal_size_mid 0.21
_exptl_crystal_size_min 0.16
_refine_diff_density_max 0.298
_refine_diff_density_min -0.368
_refine_diff_density_rms 0.046
_refine_ls_extinction_method none
_refine_ls_goodness_of_fit_ref 1.027
_refine_ls_hydrogen_treatment riding
_refine_ls_matrix_type full
_refine_ls_number_parameters 352
_refine_ls_number_reflns 4735
_refine_ls_number_restraints 0
_refine_ls_restrained_S_all 1.027
_refine_ls_R_factor_all 0.0356
_refine_ls_R_factor_gt 0.0302
_refine_ls_shift/su_max 0.001
_refine_ls_shift/su_mean 0.000
_refine_ls_structure_factor_coef Fsqd
_refine_ls_weighting_details 'calc w=1/[\s^2^(Fo^2^)+(0.0298P)^2^+2.1931P] where P=(Fo^2^+2Fc^2^)/3'
_refine_ls_weighting_scheme calc
_refine_ls_wR_factor_gt 0.0718
_refine_ls_wR_factor_ref 0.0755
_reflns_number_gt 4175
_reflns_number_total 4735
_reflns_threshold_expression >2sigma(I)
_cod_data_source_file jo402111q_si_002_4.cif
_cod_data_source_block rm079
_cod_original_sg_symbol_H-M 'P 21/c'
_cod_database_code 4028860

loop_
_symmetry_equiv_pos_as_xyz
'x, y, z'
'-x, y+1/2, -z+1/2'
'-x, -y, -z'
'x, -y-1/2, z-1/2'

loop_
_atom_site_label
_atom_site_type_symbol
_atom_site_fract_x
_atom_site_fract_y
_atom_site_fract_z
_atom_site_U_iso_or_equiv
_atom_site_adp_type
_atom_site_occupancy
_atom_site_symmetry_multiplicity
_atom_site_calc_flag
_atom_site_refinement_flags
Fe1 Fe 0.075025(14) 0.15542(4) 0.135509(19) 0.03036(10) Uani 1 1 d .
Cl1 Cl 0.24180(3) 0.62302(8) 0.47777(5) 0.05405(19) Uani 1 1 d .
Cl2 Cl 0.14193(3) 0.62736(10) 0.34483(4) 0.05598(19) Uani 1 1 d .
Cl3 Cl 0.16298(4) 0.91255(10) 0.44675(5) 0.0620(2) Uani 1 1 d .
S1 S 0.40708(2) -0.22971(6) 0.40167(3) 0.02640(13) Uani 1 1 d .
N1 N 0.34467(8) -0.1584(2) 0.34671(11) 0.0260(4) Uani 1 1 d .
N2 N 0.46839(8) -0.1851(2) 0.34591(10) 0.0222(4) Uani 1 1 d .
N3 N 0.54448(7) -0.08393(19) 0.20491(10) 0.0203(3) Uani 1 1 d .
C1 C 0.37018(9) -0.0943(2) 0.27990(12) 0.0219(4) Uani 1 1 d .
C2 C 0.33245(9) -0.0219(2) 0.21316(13) 0.0251(4) Uani 1 1 d .
C3 C 0.36750(10) 0.0293(2) 0.14870(13) 0.0276(5) Uani 1 1 d .
H3 H 0.3440 0.0794 0.1036 0.033 Uiso 1 1 calc R
C4 C 0.43742(10) 0.0104(2) 0.14672(13) 0.0250(4) Uani 1 1 d .
H4 H 0.4589 0.0467 0.0999 0.030 Uiso 1 1 calc R
C5 C 0.47518(9) -0.0581(2) 0.20964(12) 0.0210(4) Uani 1 1 d .
C6 C 0.44131(9) -0.1108(2) 0.27912(12) 0.0201(4) Uani 1 1 d .
C7 C 0.59460(9) -0.0314(2) 0.26135(11) 0.0200(4) Uani 1 1 d .
C8 C 0.58920(9) 0.0596(2) 0.33185(12) 0.0229(4) Uani 1 1 d .
H8 H 0.5470 0.0908 0.3500 0.028 Uiso 1 1 calc R
C9 C 0.64753(10) 0.1034(2) 0.37499(13) 0.0263(4) Uani 1 1 d .
H9 H 0.6452 0.1671 0.4232 0.032 Uiso 1 1 calc R
C10 C 0.70981(10) 0.0562(3) 0.34930(13) 0.0287(5) Uani 1 1 d .
H10 H 0.7490 0.0875 0.3803 0.034 Uiso 1 1 calc R
C11 C 0.71482(10) -0.0353(3) 0.27946(13) 0.0269(4) Uani 1 1 d .
H11 H 0.7571 -0.0685 0.2624 0.032 Uiso 1 1 calc R
C12 C 0.65681(9) -0.0787(2) 0.23397(12) 0.0217(4) Uani 1 1 d .
C13 C 0.64435(9) -0.1635(2) 0.15782(12) 0.0219(4) Uani 1 1 d .
C14 C 0.68565(10) -0.2395(2) 0.10363(13) 0.0280(5) Uani 1 1 d .
H14 H 0.7324 -0.2426 0.1149 0.034 Uiso 1 1 calc R
C15 C 0.65783(11) -0.3101(3) 0.03368(13) 0.0318(5) Uani 1 1 d .
H15 H 0.6856 -0.3620 -0.0035 0.038 Uiso 1 1 calc R
C16 C 0.58894(11) -0.3060(3) 0.01694(12) 0.0292(5) Uani 1 1 d .
H16 H 0.5708 -0.3553 -0.0317 0.035 Uiso 1 1 calc R
C17 C 0.54657(10) -0.2318(2) 0.06938(12) 0.0254(4) Uani 1 1 d .
H17 H 0.4999 -0.2287 0.0574 0.030 Uiso 1 1 calc R
C18 C 0.57488(9) -0.1618(2) 0.14056(11) 0.0205(4) Uani 1 1 d .
C19 C 0.26170(10) -0.0097(3) 0.21430(13) 0.0295(5) Uani 1 1 d .
C20 C 0.20238(10) -0.0023(3) 0.21344(13) 0.0311(5) Uani 1 1 d .
C21 C 0.13120(10) 0.0052(3) 0.21042(14) 0.0318(5) Uani 1 1 d .
C22 C 0.08743(10) -0.0895(3) 0.15733(15) 0.0365(5) Uani 1 1 d .
H22 H 0.1003 -0.1697 0.1193 0.044 Uiso 1 1 calc R
C23 C 0.02115(11) -0.0417(3) 0.17178(16) 0.0419(6) Uani 1 1 d .
H23 H -0.0181 -0.0852 0.1452 0.050 Uiso 1 1 calc R
C24 C 0.02353(11) 0.0812(3) 0.23241(16) 0.0408(6) Uani 1 1 d .
H24 H -0.0138 0.1347 0.2533 0.049 Uiso 1 1 calc R
C25 C 0.09106(10) 0.1112(3) 0.25680(14) 0.0353(5) Uani 1 1 d .
H25 H 0.1068 0.1880 0.2968 0.042 Uiso 1 1 calc R
C26 C 0.09633(13) 0.1954(3) 0.01738(16) 0.0475(6) Uani 1 1 d .
H26 H 0.1093 0.1147 -0.0204 0.057 Uiso 1 1 calc R
C27 C 0.03019(13) 0.2454(3) 0.03021(15) 0.0467(6) Uani 1 1 d .
H27 H -0.0089 0.2036 0.0027 0.056 Uiso 1 1 calc R
C28 C 0.03259(13) 0.3677(3) 0.09092(16) 0.0444(6) Uani 1 1 d .
H28 H -0.0046 0.4228 0.1114 0.053 Uiso 1 1 calc R
C29 C 0.10045(13) 0.3941(3) 0.11608(16) 0.0445(6) Uani 1 1 d .
H29 H 0.1166 0.4702 0.1562 0.053 Uiso 1 1 calc R
C30 C 0.13951(12) 0.2870(3) 0.07083(16) 0.0451(6) Uani 1 1 d .
H30 H 0.1866 0.2781 0.0755 0.054 Uiso 1 1 calc R
C31 C 0.20062(10) 0.7447(3) 0.40208(14) 0.0346(5) Uani 1 1 d .
H31 H 0.2344 0.7866 0.3647 0.042 Uiso 1 1 calc R

loop_
_atom_site_aniso_label
_atom_site_aniso_U_11
_atom_site_aniso_U_22
_atom_site_aniso_U_33
_atom_site_aniso_U_23
_atom_site_aniso_U_13
_atom_site_aniso_U_12
Fe1 0.01937(16) 0.03745(19) 0.03381(19) 0.00313(14) -0.00283(12) 0.00601(13)
Cl1 0.0470(4) 0.0490(4) 0.0641(5) 0.0037(3) -0.0159(3) 0.0021(3)
Cl2 0.0415(4) 0.0776(5) 0.0479(4) -0.0089(3) -0.0058(3) -0.0249(3)
Cl3 0.0636(4) 0.0636(5) 0.0578(5) -0.0141(4) -0.0053(3) 0.0245(4)
S1 0.0228(3) 0.0333(3) 0.0233(3) 0.0022(2) 0.0030(2) 0.0016(2)
N1 0.0197(8) 0.0294(9) 0.0290(10) -0.0028(7) 0.0018(7) 0.0005(7)
N2 0.0199(8) 0.0240(8) 0.0226(9) 0.0001(7) 0.0012(7) 0.0025(7)
N3 0.0168(8) 0.0242(8) 0.0200(8) -0.0008(7) 0.0006(6) -0.0007(6)
C1 0.0197(9) 0.0206(10) 0.0252(11) -0.0030(8) 0.0008(8) 0.0005(8)
C2 0.0196(10) 0.0213(10) 0.0339(12) -0.0016(9) -0.0048(8) 0.0023(8)
C3 0.0241(10) 0.0234(10) 0.0342(12) 0.0052(9) -0.0087(9) 0.0002(8)
C4 0.0248(10) 0.0239(10) 0.0261(11) 0.0041(8) -0.0016(8) -0.0035(8)
C5 0.0183(9) 0.0184(9) 0.0260(11) -0.0006(8) -0.0013(8) -0.0019(7)
C6 0.0184(9) 0.0183(9) 0.0233(10) -0.0024(8) -0.0016(8) 0.0015(7)
C7 0.0201(9) 0.0192(9) 0.0205(10) 0.0031(8) -0.0008(7) -0.0008(7)
C8 0.0230(10) 0.0225(10) 0.0234(10) 0.0022(8) 0.0022(8) 0.0014(8)
C9 0.0314(11) 0.0246(10) 0.0224(11) 0.0001(8) -0.0021(8) -0.0033(9)
C10 0.0252(10) 0.0341(11) 0.0259(11) 0.0016(9) -0.0069(8) -0.0054(9)
C11 0.0190(10) 0.0309(11) 0.0306(12) 0.0017(9) -0.0010(8) 0.0008(8)
C12 0.0205(10) 0.0212(10) 0.0235(10) 0.0033(8) 0.0015(8) 0.0003(8)
C13 0.0223(10) 0.0220(10) 0.0214(10) 0.0019(8) 0.0021(8) -0.0006(8)
C14 0.0264(10) 0.0286(11) 0.0294(12) 0.0014(9) 0.0058(9) 0.0012(9)
C15 0.0391(12) 0.0306(11) 0.0266(12) -0.0018(9) 0.0104(9) 0.0021(9)
C16 0.0408(12) 0.0272(11) 0.0198(11) -0.0008(9) 0.0021(9) -0.0050(9)
C17 0.0253(10) 0.0280(11) 0.0227(11) 0.0027(8) 0.0002(8) -0.0054(8)
C18 0.0227(10) 0.0193(9) 0.0198(10) 0.0025(8) 0.0035(8) -0.0028(8)
C19 0.0242(11) 0.0294(11) 0.0343(12) 0.0012(9) -0.0044(9) 0.0047(9)
C20 0.0248(11) 0.0331(12) 0.0347(12) 0.0038(10) -0.0042(9) 0.0049(9)
C21 0.0194(10) 0.0379(12) 0.0376(13) 0.0092(10) -0.0016(9) 0.0037(9)
C22 0.0231(11) 0.0357(12) 0.0502(15) 0.0042(11) -0.0033(10) 0.0017(9)
C23 0.0204(11) 0.0450(14) 0.0596(17) 0.0086(12) -0.0041(10) -0.0025(10)
C24 0.0218(11) 0.0538(15) 0.0471(15) 0.0105(12) 0.0050(10) 0.0070(10)
C25 0.0264(11) 0.0468(14) 0.0327(13) 0.0049(10) 0.0004(9) 0.0059(10)
C26 0.0501(15) 0.0584(16) 0.0343(14) 0.0075(12) 0.0056(11) 0.0181(13)
C27 0.0419(14) 0.0603(17) 0.0367(14) 0.0046(12) -0.0091(11) 0.0156(13)
C28 0.0433(14) 0.0476(15) 0.0417(15) 0.0093(12) -0.0018(11) 0.0199(12)
C29 0.0485(15) 0.0386(13) 0.0459(15) 0.0081(12) -0.0018(12) 0.0017(11)
C30 0.0342(13) 0.0505(15) 0.0507(16) 0.0167(13) 0.0039(11) 0.0034(11)
C31 0.0245(11) 0.0429(13) 0.0364(13) -0.0046(10) 0.0009(9) -0.0031(10)

loop_
_atom_type_symbol
_atom_type_description
_atom_type_scat_dispersion_real
_atom_type_scat_dispersion_imag
_atom_type_scat_source
C C 0.0033 0.0016 'International Tables Vol C Tables 4.2.6.8 and 6.1.1.4'
H H 0.0000 0.0000 'International Tables Vol C Tables 4.2.6.8 and 6.1.1.4'
N N 0.0061 0.0033 'International Tables Vol C Tables 4.2.6.8 and 6.1.1.4'
S S 0.1246 0.1234 'International Tables Vol C Tables 4.2.6.8 and 6.1.1.4'
Cl Cl 0.1484 0.1585 'International Tables Vol C Tables 4.2.6.8 and 6.1.1.4'
Fe Fe 0.3463 0.8444 'International Tables Vol C Tables 4.2.6.8 and 6.1.1.4'

loop_
_geom_angle_atom_site_label_1
_geom_angle_atom_site_label_2
_geom_angle_atom_site_label_3
_geom_angle
C30 Fe1 C21 106.55(9)
C30 Fe1 C25 122.37(10)
C21 Fe1 C25 41.14(9)
C30 Fe1 C26 40.73(11)
C21 Fe1 C26 122.30(9)
C25 Fe1 C26 158.74(9)
C30 Fe1 C24 158.94(11)
C21 Fe1 C24 68.77(9)
C25 Fe1 C24 40.71(9)
C26 Fe1 C24 159.11(11)
C30 Fe1 C22 122.23(10)
C21 Fe1 C22 41.14(9)
C25 Fe1 C22 69.09(10)
C26 Fe1 C22 107.08(11)
C24 Fe1 C22 68.59(10)
C30 Fe1 C29 40.63(11)
C21 Fe1 C29 122.13(10)
C25 Fe1 C29 107.12(10)
C26 Fe1 C29 68.35(11)
C24 Fe1 C29 123.20(11)
C22 Fe1 C29 158.47(9)
C30 Fe1 C23 158.84(11)
C21 Fe1 C23 68.74(9)
C25 Fe1 C23 68.50(10)
C26 Fe1 C23 123.07(11)
C24 Fe1 C23 40.45(10)
C22 Fe1 C23 40.75(9)
C29 Fe1 C23 159.35(10)
C30 Fe1 C27 68.41(11)
C21 Fe1 C27 158.96(10)
C25 Fe1 C27 158.86(10)
C26 Fe1 C27 40.67(10)
C24 Fe1 C27 123.27(10)
C22 Fe1 C27 122.93(11)
C29 Fe1 C27 68.21(11)
C23 Fe1 C27 108.17(11)
C30 Fe1 C28 68.42(10)
C21 Fe1 C28 158.77(10)
C25 Fe1 C28 122.80(10)
C26 Fe1 C28 68.21(11)
C24 Fe1 C28 108.10(10)
C22 Fe1 C28 159.05(10)
C29 Fe1 C28 40.73(10)
C23 Fe1 C28 123.39(10)
C27 Fe1 C28 40.30(10)
N1 S1 N2 101.30(9)
C1 N1 S1 106.10(13)
C6 N2 S1 106.04(13)
C7 N3 C18 108.08(15)
C7 N3 C5 126.46(16)
C18 N3 C5 125.42(15)
N1 C1 C2 125.32(17)
N1 C1 C6 113.30(17)
C2 C1 C6 121.33(18)
C3 C2 C1 116.48(17)
C3 C2 C19 122.98(18)
C1 C2 C19 120.52(19)
C2 C3 C4 122.55(18)
C2 C3 H3 118.7
C4 C3 H3 118.7
C5 C4 C3 122.55(19)
C5 C4 H4 118.7
C3 C4 H4 118.7
C4 C5 N3 121.80(18)
C4 C5 C6 117.25(17)
N3 C5 C6 120.87(16)
N2 C6 C5 126.85(17)
N2 C6 C1 113.25(17)
C5 C6 C1 119.82(17)
C8 C7 N3 129.19(17)
C8 C7 C12 121.72(17)
N3 C7 C12 109.01(16)
C9 C8 C7 117.64(18)
C9 C8 H8 121.2
C7 C8 H8 121.2
C8 C9 C10 121.54(19)
C8 C9 H9 119.2
C10 C9 H9 119.2
C11 C10 C9 120.54(18)
C11 C10 H10 119.7
C9 C10 H10 119.7
C10 C11 C12 119.11(18)
C10 C11 H11 120.4
C12 C11 H11 120.4
C11 C12 C7 119.44(18)
C11 C12 C13 133.47(18)
C7 C12 C13 107.06(16)
C14 C13 C18 119.55(18)
C14 C13 C12 133.33(18)
C18 C13 C12 107.12(16)
C15 C14 C13 119.28(19)
C15 C14 H14 120.4
C13 C14 H14 120.4
C14 C15 C16 120.5(2)
C14 C15 H15 119.7
C16 C15 H15 119.7
C17 C16 C15 121.68(19)
C17 C16 H16 119.2
C15 C16 H16 119.2
C16 C17 C18 117.62(18)
C16 C17 H17 121.2
C18 C17 H17 121.2
C17 C18 N3 130.00(17)
C17 C18 C13 121.32(18)
N3 C18 C13 108.68(16)
C20 C19 C2 178.2(2)
C19 C20 C21 178.6(2)
C25 C21 C22 107.67(18)
C25 C21 C20 126.9(2)
C22 C21 C20 125.4(2)
C25 C21 Fe1 69.44(12)
C22 C21 Fe1 69.58(12)
C20 C21 Fe1 124.66(16)
C23 C22 C21 107.6(2)
C23 C22 Fe1 69.82(14)
C21 C22 Fe1 69.28(13)
C23 C22 H22 126.2
C21 C22 H22 126.2
Fe1 C22 H22 126.3
C24 C23 C22 108.4(2)
C24 C23 Fe1 69.57(14)
C22 C23 Fe1 69.43(13)
C24 C23 H23 125.8
C22 C23 H23 125.8
Fe1 C23 H23 126.8
C23 C24 C25 108.5(2)
C23 C24 Fe1 69.98(14)
C25 C24 Fe1 69.51(13)
C23 C24 H24 125.7
C25 C24 H24 125.7
Fe1 C24 H24 126.4
C24 C25 C21 107.8(2)
C24 C25 Fe1 69.78(14)
C21 C25 Fe1 69.42(13)
C24 C25 H25 126.1
C21 C25 H25 126.1
Fe1 C25 H25 126.3
C30 C26 C27 107.8(2)
C30 C26 Fe1 69.25(15)
C27 C26 Fe1 69.92(15)
C30 C26 H26 126.1
C27 C26 H26 126.1
Fe1 C26 H26 126.3
C28 C27 C26 108.2(2)
C28 C27 Fe1 69.91(14)
C26 C27 Fe1 69.42(14)
C28 C27 H27 125.9
C26 C27 H27 125.9
Fe1 C27 H27 126.3
C27 C28 C29 108.0(2)
C27 C28 Fe1 69.79(14)
C29 C28 Fe1 69.37(13)
C27 C28 H28 126.0
C29 C28 H28 126.0
Fe1 C28 H28 126.4
C30 C29 C28 107.8(2)
C30 C29 Fe1 69.26(15)
C28 C29 Fe1 69.89(14)
C30 C29 H29 126.1
C28 C29 H29 126.1
Fe1 C29 H29 126.3
C29 C30 C26 108.2(2)
C29 C30 Fe1 70.11(15)
C26 C30 Fe1 70.01(15)
C29 C30 H30 125.9
C26 C30 H30 125.9
Fe1 C30 H30 125.6
Cl3 C31 Cl2 110.97(12)
Cl3 C31 Cl1 109.97(13)
Cl2 C31 Cl1 110.51(13)
Cl3 C31 H31 108.4
Cl2 C31 H31 108.4
Cl1 C31 H31 108.4

loop_
_geom_bond_atom_site_label_1
_geom_bond_atom_site_label_2
_geom_bond_distance
Fe1 C30 2.028(2)
Fe1 C21 2.035(2)
Fe1 C25 2.035(2)
Fe1 C26 2.038(3)
Fe1 C24 2.039(2)
Fe1 C22 2.039(2)
Fe1 C29 2.039(3)
Fe1 C23 2.044(2)
Fe1 C27 2.045(2)
Fe1 C28 2.046(2)
Cl1 C31 1.762(2)
Cl2 C31 1.753(2)
Cl3 C31 1.744(2)
S1 N1 1.6153(17)
S1 N2 1.6179(16)
N1 C1 1.343(3)
N2 C6 1.343(2)
N3 C7 1.400(2)
N3 C18 1.402(2)
N3 C5 1.417(2)
C1 C2 1.428(3)
C1 C6 1.439(3)
C2 C3 1.370(3)
C2 C19 1.428(3)
C3 C4 1.418(3)
C3 H3 0.9500
C4 C5 1.369(3)
C4 H4 0.9500
C5 C6 1.428(3)
C7 C8 1.385(3)
C7 C12 1.407(3)
C8 C9 1.385(3)
C8 H8 0.9500
C9 C10 1.398(3)
C9 H9 0.9500
C10 C11 1.378(3)
C10 H10 0.9500
C11 C12 1.398(3)
C11 H11 0.9500
C12 C13 1.440(3)
C13 C14 1.396(3)
C13 C18 1.412(3)
C14 C15 1.377(3)
C14 H14 0.9500
C15 C16 1.399(3)
C15 H15 0.9500
C16 C17 1.384(3)
C16 H16 0.9500
C17 C18 1.396(3)
C17 H17 0.9500
C19 C20 1.195(3)
C20 C21 1.432(3)
C21 C25 1.430(3)
C21 C22 1.432(3)
C22 C23 1.422(3)
C22 H22 0.9500
C23 C24 1.412(4)
C23 H23 0.9500
C24 C25 1.417(3)
C24 H24 0.9500
C25 H25 0.9500
C26 C30 1.415(4)
C26 C27 1.419(3)
C26 H26 0.9500
C27 C28 1.409(4)
C27 H27 0.9500
C28 C29 1.422(4)
C28 H28 0.9500
C29 C30 1.412(4)
C29 H29 0.9500
C30 H30 0.9500
C31 H31 1.0000

loop_
_geom_torsion_atom_site_label_1
_geom_torsion_atom_site_label_2
_geom_torsion_atom_site_label_3
_geom_torsion_atom_site_label_4
_geom_torsion
N2 S1 N1 C1 0.03(15)
N1 S1 N2 C6 -0.51(15)
S1 N1 C1 C2 177.96(16)
S1 N1 C1 C6 0.4(2)
N1 C1 C2 C3 -176.88(19)
C6 C1 C2 C3 0.4(3)
N1 C1 C2 C19 1.3(3)
C6 C1 C2 C19 178.67(18)
C1 C2 C3 C4 0.9(3)
C19 C2 C3 C4 -177.30(19)
C2 C3 C4 C5 -1.1(3)
C3 C4 C5 N3 176.62(18)
C3 C4 C5 C6 -0.2(3)
C7 N3 C5 C4 127.3(2)
C18 N3 C5 C4 -50.1(3)
C7 N3 C5 C6 -56.1(3)
C18 N3 C5 C6 126.6(2)
S1 N2 C6 C5 -175.79(16)
S1 N2 C6 C1 0.81(19)
C4 C5 C6 N2 177.84(18)
N3 C5 C6 N2 1.0(3)
C4 C5 C6 C1 1.4(3)
N3 C5 C6 C1 -175.37(17)
N1 C1 C6 N2 -0.9(2)
C2 C1 C6 N2 -178.50(17)
N1 C1 C6 C5 176.00(17)
C2 C1 C6 C5 -1.6(3)
C18 N3 C7 C8 175.68(19)
C5 N3 C7 C8 -2.0(3)
C18 N3 C7 C12 -1.2(2)
C5 N3 C7 C12 -178.96(17)
N3 C7 C8 C9 -176.42(18)
C12 C7 C8 C9 0.1(3)
C7 C8 C9 C10 -0.8(3)
C8 C9 C10 C11 0.4(3)
C9 C10 C11 C12 0.8(3)
C10 C11 C12 C7 -1.4(3)
C10 C11 C12 C13 176.1(2)
C8 C7 C12 C11 1.0(3)
N3 C7 C12 C11 178.17(17)
C8 C7 C12 C13 -177.18(17)
N3 C7 C12 C13 0.0(2)
C11 C12 C13 C14 3.4(4)
C7 C12 C13 C14 -178.8(2)
C11 C12 C13 C18 -176.6(2)
C7 C12 C13 C18 1.2(2)
C18 C13 C14 C15 0.7(3)
C12 C13 C14 C15 -179.3(2)
C13 C14 C15 C16 0.0(3)
C14 C15 C16 C17 0.0(3)
C15 C16 C17 C18 -0.5(3)
C16 C17 C18 N3 -177.98(19)
C16 C17 C18 C13 1.3(3)
C7 N3 C18 C17 -178.68(19)
C5 N3 C18 C17 -0.9(3)
C7 N3 C18 C13 2.0(2)
C5 N3 C18 C13 179.76(17)
C14 C13 C18 C17 -1.4(3)
C12 C13 C18 C17 178.63(17)
C14 C13 C18 N3 178.01(17)
C12 C13 C18 N3 -2.0(2)
C3 C2 C19 C20 62(8)
C1 C2 C19 C20 -116(8)
C2 C19 C20 C21 -20(16)
C19 C20 C21 C25 -152(10)
C19 C20 C21 C22 26(10)
C19 C20 C21 Fe1 -63(10)
C30 Fe1 C21 C25 120.59(15)
C26 Fe1 C21 C25 162.22(15)
C24 Fe1 C21 C25 -37.70(14)
C22 Fe1 C21 C25 -119.05(19)
C29 Fe1 C21 C25 79.02(16)
C23 Fe1 C21 C25 -81.24(15)
C27 Fe1 C21 C25 -166.7(3)
C28 Fe1 C21 C25 47.7(3)
C30 Fe1 C21 C22 -120.37(15)
C25 Fe1 C21 C22 119.05(19)
C26 Fe1 C21 C22 -78.73(17)
C24 Fe1 C21 C22 81.35(15)
C29 Fe1 C21 C22 -161.93(14)
C23 Fe1 C21 C22 37.80(14)
C27 Fe1 C21 C22 -47.6(3)
C28 Fe1 C21 C22 166.8(3)
C30 Fe1 C21 C20 -0.7(2)
C25 Fe1 C21 C20 -121.3(3)
C26 Fe1 C21 C20 40.9(2)
C24 Fe1 C21 C20 -159.0(2)
C22 Fe1 C21 C20 119.6(3)
C29 Fe1 C21 C20 -42.3(2)
C23 Fe1 C21 C20 157.4(2)
C27 Fe1 C21 C20 72.0(4)
C28 Fe1 C21 C20 -73.6(3)
C25 C21 C22 C23 -0.3(3)
C20 C21 C22 C23 -178.2(2)
Fe1 C21 C22 C23 -59.52(17)
C25 C21 C22 Fe1 59.21(15)
C20 C21 C22 Fe1 -118.7(2)
C30 Fe1 C22 C23 -163.17(15)
C21 Fe1 C22 C23 118.9(2)
C25 Fe1 C22 C23 80.94(16)
C26 Fe1 C22 C23 -121.19(16)
C24 Fe1 C22 C23 37.14(15)
C29 Fe1 C22 C23 164.6(3)
C27 Fe1 C22 C23 -79.47(18)
C28 Fe1 C22 C23 -47.7(4)
C30 Fe1 C22 C21 77.88(17)
C25 Fe1 C22 C21 -38.01(13)
C26 Fe1 C22 C21 119.86(14)
C24 Fe1 C22 C21 -81.80(15)
C29 Fe1 C22 C21 45.7(3)
C23 Fe1 C22 C21 -118.9(2)
C27 Fe1 C22 C21 161.58(14)
C28 Fe1 C22 C21 -166.6(3)
C21 C22 C23 C24 0.4(3)
Fe1 C22 C23 C24 -58.83(17)
C21 C22 C23 Fe1 59.18(16)
C30 Fe1 C23 C24 162.7(2)
C21 Fe1 C23 C24 81.80(14)
C25 Fe1 C23 C24 37.46(13)
C26 Fe1 C23 C24 -162.68(13)
C22 Fe1 C23 C24 120.0(2)
C29 Fe1 C23 C24 -44.0(3)
C27 Fe1 C23 C24 -120.33(14)
C28 Fe1 C23 C24 -78.49(17)
C30 Fe1 C23 C22 42.7(3)
C21 Fe1 C23 C22 -38.16(15)
C25 Fe1 C23 C22 -82.49(15)
C26 Fe1 C23 C22 77.36(17)
C24 Fe1 C23 C22 -120.0(2)
C29 Fe1 C23 C22 -164.0(3)
C27 Fe1 C23 C22 119.72(15)
C28 Fe1 C23 C22 161.55(15)
C22 C23 C24 C25 -0.3(3)
Fe1 C23 C24 C25 -59.00(17)
C22 C23 C24 Fe1 58.74(17)
C30 Fe1 C24 C23 -162.6(2)
C21 Fe1 C24 C23 -81.72(14)
C25 Fe1 C24 C23 -119.8(2)
C26 Fe1 C24 C23 44.4(3)
C22 Fe1 C24 C23 -37.41(13)
C29 Fe1 C24 C23 162.96(14)
C27 Fe1 C24 C23 78.77(17)
C28 Fe1 C24 C23 120.60(14)
C30 Fe1 C24 C25 -42.8(3)
C21 Fe1 C24 C25 38.08(14)
C26 Fe1 C24 C25 164.2(3)
C22 Fe1 C24 C25 82.40(15)
C29 Fe1 C24 C25 -77.23(17)
C23 Fe1 C24 C25 119.8(2)
C27 Fe1 C24 C25 -161.42(15)
C28 Fe1 C24 C25 -119.60(15)
C23 C24 C25 C21 0.1(3)
Fe1 C24 C25 C21 -59.22(16)
C23 C24 C25 Fe1 59.29(17)
C22 C21 C25 C24 0.2(3)
C20 C21 C25 C24 178.0(2)
Fe1 C21 C25 C24 59.45(16)
C22 C21 C25 Fe1 -59.30(16)
C20 C21 C25 Fe1 118.6(2)
C30 Fe1 C25 C24 163.20(15)
C21 Fe1 C25 C24 -119.1(2)
C26 Fe1 C25 C24 -164.5(3)
C22 Fe1 C25 C24 -81.09(15)
C29 Fe1 C25 C24 121.36(15)
C23 Fe1 C25 C24 -37.23(15)
C27 Fe1 C25 C24 47.6(4)
C28 Fe1 C25 C24 79.50(18)
C30 Fe1 C25 C21 -77.70(16)
C26 Fe1 C25 C21 -45.4(3)
C24 Fe1 C25 C21 119.1(2)
C22 Fe1 C25 C21 38.01(13)
C29 Fe1 C25 C21 -119.55(14)
C23 Fe1 C25 C21 81.86(14)
C27 Fe1 C25 C21 166.7(3)
C28 Fe1 C25 C21 -161.41(14)
C21 Fe1 C26 C30 -77.43(17)
C25 Fe1 C26 C30 -43.8(4)
C24 Fe1 C26 C30 165.5(3)
C22 Fe1 C26 C30 -119.89(15)
C29 Fe1 C26 C30 37.78(15)
C23 Fe1 C26 C30 -161.67(14)
C27 Fe1 C26 C30 119.1(2)
C28 Fe1 C26 C30 81.78(16)
C30 Fe1 C26 C27 -119.1(2)
C21 Fe1 C26 C27 163.46(15)
C25 Fe1 C26 C27 -162.9(3)
C24 Fe1 C26 C27 46.4(4)
C22 Fe1 C26 C27 121.00(16)
C29 Fe1 C26 C27 -81.33(17)
C23 Fe1 C26 C27 79.22(19)
C28 Fe1 C26 C27 -37.33(16)
C30 C26 C27 C28 0.3(3)
Fe1 C26 C27 C28 59.38(18)
C30 C26 C27 Fe1 -59.10(18)
C30 Fe1 C27 C28 -81.66(17)
C21 Fe1 C27 C28 -161.6(2)
C25 Fe1 C27 C28 43.3(4)
C26 Fe1 C27 C28 -119.5(2)
C24 Fe1 C27 C28 78.52(19)
C22 Fe1 C27 C28 163.06(15)
C29 Fe1 C27 C28 -37.78(16)
C23 Fe1 C27 C28 120.57(16)
C30 Fe1 C27 C26 37.81(17)
C21 Fe1 C27 C26 -42.1(4)
C25 Fe1 C27 C26 162.8(3)
C24 Fe1 C27 C26 -162.01(16)
C22 Fe1 C27 C26 -77.47(19)
C29 Fe1 C27 C26 81.70(18)
C23 Fe1 C27 C26 -119.96(17)
C28 Fe1 C27 C26 119.5(2)
C26 C27 C28 C29 0.0(3)
Fe1 C27 C28 C29 59.06(17)
C26 C27 C28 Fe1 -59.07(18)
C30 Fe1 C28 C27 81.65(17)
C21 Fe1 C28 C27 161.7(2)
C25 Fe1 C28 C27 -162.88(15)
C26 Fe1 C28 C27 37.66(16)
C24 Fe1 C28 C27 -120.45(16)
C22 Fe1 C28 C27 -43.2(4)
C29 Fe1 C28 C27 119.3(2)
C23 Fe1 C28 C27 -78.47(19)
C30 Fe1 C28 C29 -37.69(16)
C21 Fe1 C28 C29 42.4(3)
C25 Fe1 C28 C29 77.78(18)
C26 Fe1 C28 C29 -81.68(17)
C24 Fe1 C28 C29 120.21(16)
C22 Fe1 C28 C29 -162.5(3)
C23 Fe1 C28 C29 162.19(16)
C27 Fe1 C28 C29 -119.3(2)
C27 C28 C29 C30 -0.3(3)
Fe1 C28 C29 C30 59.06(17)
C27 C28 C29 Fe1 -59.32(18)
C21 Fe1 C29 C30 77.57(17)
C25 Fe1 C29 C30 120.09(15)
C26 Fe1 C29 C30 -37.87(15)
C24 Fe1 C29 C30 161.82(14)
C22 Fe1 C29 C30 43.8(4)
C23 Fe1 C29 C30 -165.6(3)
C27 Fe1 C29 C30 -81.80(16)
C28 Fe1 C29 C30 -119.2(2)
C30 Fe1 C29 C28 119.2(2)
C21 Fe1 C29 C28 -163.25(14)
C25 Fe1 C29 C28 -120.73(15)
C26 Fe1 C29 C28 81.31(16)
C24 Fe1 C29 C28 -79.00(17)
C22 Fe1 C29 C28 163.0(3)
C23 Fe1 C29 C28 -46.4(4)
C27 Fe1 C29 C28 37.39(15)
C28 C29 C30 C26 0.4(3)
Fe1 C29 C30 C26 59.89(18)
C28 C29 C30 Fe1 -59.46(17)
C27 C26 C30 C29 -0.4(3)
Fe1 C26 C30 C29 -59.95(17)
C27 C26 C30 Fe1 59.52(18)
C21 Fe1 C30 C29 -120.37(15)
C25 Fe1 C30 C29 -78.26(17)
C26 Fe1 C30 C29 119.0(2)
C24 Fe1 C30 C29 -46.6(3)
C22 Fe1 C30 C29 -162.52(14)
C23 Fe1 C30 C29 165.9(2)
C27 Fe1 C30 C29 81.27(16)
C28 Fe1 C30 C29 37.78(15)
C21 Fe1 C30 C26 120.61(15)
C25 Fe1 C30 C26 162.72(14)
C24 Fe1 C30 C26 -165.6(2)
C22 Fe1 C30 C26 78.46(17)
C29 Fe1 C30 C26 -119.0(2)
C23 Fe1 C30 C26 46.9(3)
C27 Fe1 C30 C26 -37.76(15)
C28 Fe1 C30 C26 -81.24(16)
